data_8107672
loop_
_publ_author_name
'Sun, Cheng-Tao'
'Li, Qin'

_publ_section_title
;
 Crystal structure of
 (E)-2-(2-(4-(diethylamino)styryl)-1-ethyl-1,4-dihydroquinolin-4-yl)
 malononitrile, C26H26N4
;
_journal_issue 6
_journal_name_full 'Zeitschrift f\"ur Kristallographie - New Crystal Structures'
_journal_page_first 1103
_journal_page_last 1104
_journal_paper_doi 10.1515/ncrs-2023-0340
_journal_volume 238
_journal_year 2023
_chemical_formula_moiety 'C26 H26 N4'
_chemical_formula_sum 'C26 H26 N4'
_chemical_formula_weight 394.51
_space_group_crystal_system monoclinic
_space_group_IT_number 14
_space_group_name_Hall '-P 2ybc'
_space_group_name_H-M_alt 'P 1 21/c 1'
_atom_sites_solution_hydrogens geom
_cell_angle_alpha 90
_cell_angle_beta 94.551(4)
_cell_angle_gamma 90
_cell_formula_units_Z 4
_cell_length_a 16.565(2)
_cell_length_b 17.468(2)
_cell_length_c 7.5778(10)
_cell_measurement_reflns_used 3298
_cell_measurement_temperature 300(2)
_cell_measurement_theta_max 23.66
_cell_measurement_theta_min 2.73
_cell_volume 2185.8(5)
_computing_cell_refinement 'SAINT (Brucker, 2012)[2]'
_computing_data_collection 'APEX2 (Brucker, 2012)[2]'
_computing_data_reduction 'SAINT (Brucker, 2012)[2]'
_computing_molecular_graphics 'Diamond 4.0[4]'
_computing_publication_material 'Olex2 (Dolomanov et al., 2009)[1]'
_computing_structure_refinement 'ShelXL (Sheldrick, 2015)[3]'
_diffrn_ambient_temperature 300.02
_diffrn_measured_fraction_theta_full 0.999
_diffrn_measured_fraction_theta_max 0.999
_diffrn_measurement_device_type 'Bruker APEX-II CCD'
_diffrn_measurement_method '\f and \w scans'
_diffrn_radiation_type MoK\a
_diffrn_radiation_wavelength 0.71073
_diffrn_reflns_av_R_equivalents 0.0731
_diffrn_reflns_av_unetI/netI 0.0560
_diffrn_reflns_Laue_measured_fraction_full 0.999
_diffrn_reflns_Laue_measured_fraction_max 0.999
_diffrn_reflns_limit_h_max 19
_diffrn_reflns_limit_h_min -17
_diffrn_reflns_limit_k_max 20
_diffrn_reflns_limit_k_min -20
_diffrn_reflns_limit_l_max 9
_diffrn_reflns_limit_l_min -8
_diffrn_reflns_number 20345
_diffrn_reflns_point_group_measured_fraction_full 0.999
_diffrn_reflns_point_group_measured_fraction_max 0.999
_diffrn_reflns_theta_full 25.000
_diffrn_reflns_theta_max 25.000
_diffrn_reflns_theta_min 2.332
_diffrn_standards_number 0
_exptl_absorpt_coefficient_mu 0.072
_exptl_absorpt_correction_T_max 0.9799
_exptl_absorpt_correction_T_min 0.9782
_exptl_absorpt_correction_type multi-scan
_exptl_crystal_colour red
_exptl_crystal_density_diffrn 1.199
_exptl_crystal_description block
_exptl_crystal_F_000 840
_exptl_crystal_size_max 0.23
_exptl_crystal_size_mid 0.21
_exptl_crystal_size_min 0.19
_refine_diff_density_max 0.215
_refine_diff_density_min -0.190
_refine_diff_density_rms 0.043
_refine_ls_extinction_coef 0.0063(19)
_refine_ls_extinction_expression Fc^*^=kFc[1+0.001xFc^2^\l^3^/sin(2\q)]^-1/4^
_refine_ls_extinction_method 'SHELXL-2014/7 (Sheldrick 2014'
_refine_ls_goodness_of_fit_ref 0.954
_refine_ls_hydrogen_treatment constr
_refine_ls_matrix_type full
_refine_ls_number_parameters 275
_refine_ls_number_reflns 3840
_refine_ls_number_restraints 0
_refine_ls_restrained_S_all 0.954
_refine_ls_R_factor_all 0.1349
_refine_ls_R_factor_gt 0.0591
_refine_ls_shift/su_max 0.000
_refine_ls_shift/su_mean 0.000
_refine_ls_structure_factor_coef Fsqd
_refine_ls_weighting_details 'w=1/[\s^2^(Fo^2^)+(0.1068P)^2^] where P=(Fo^2^+2Fc^2^)/3'
_refine_ls_weighting_scheme calc
_refine_ls_wR_factor_gt 0.1508
_refine_ls_wR_factor_ref 0.1830
_reflns_Friedel_coverage 0.000
_reflns_Friedel_fraction_full .
_reflns_Friedel_fraction_max .
_reflns_number_gt 2035
_reflns_number_total 3840
_reflns_threshold_expression 'I > 2\s(I)'
_cod_data_source_file suppl_j_ncrs-2023-0340_suppl_001.cif
_cod_data_source_block a
_cod_database_code 8107672
_shelx_space_group_comment
;
The symmetry employed for this shelxl refinement is uniquely defined
by the following loop, which should always be used as a source of
symmetry information in preference to the above space-group names.
They are only intended as comments.
;
_shelx_estimated_absorpt_t_max 0.986
_shelx_estimated_absorpt_t_min 0.984
_olex2_refinement_description
;
1. Fixed Uiso
 At 1.2 times of:
  All C(H) groups, All C(H,H) groups
 At 1.5 times of:
  All C(H,H,H) groups
2.a Secondary CH2 refined with riding coordinates:
 C2(H2A,H2B), C3(H3A,H3B), C25(H25A,H25B)
2.b Aromatic/amide H refined with riding coordinates:
 C6(H6), C7(H7), C9(H9), C10(H10), C11(H11), C12(H12), C14(H14), C20(H20),
 C21(H21), C22(H22), C23(H23)
2.c Idealised Me refined as rotating group:
 C1(H1A,H1B,H1C), C4(H4A,H4B,H4C), C26(H26A,H26B,H26C)
;
_olex2_submission_special_instructions 'No special instructions were received'

loop_
_space_group_symop_operation_xyz
'x, y, z'
'-x, y+1/2, -z+1/2'
'-x, -y, -z'
'x, -y-1/2, z-1/2'

loop_
_atom_site_label
_atom_site_type_symbol
_atom_site_fract_x
_atom_site_fract_y
_atom_site_fract_z
_atom_site_U_iso_or_equiv
_atom_site_adp_type
_atom_site_occupancy
_atom_site_site_symmetry_order
_atom_site_calc_flag
_atom_site_refinement_flags_posn
_atom_site_refinement_flags_adp
_atom_site_refinement_flags_occupancy
_atom_site_disorder_assembly
_atom_site_disorder_group
C1 C 0.9899(2) 0.3511(3) 0.1997(5) 0.1165(14) Uani 1 1 d . . . . .
H1A H 0.9476 0.3525 0.1056 0.175 Uiso 1 1 calc GR . . . .
H1B H 1.0333 0.3194 0.1656 0.175 Uiso 1 1 calc GR . . . .
H1C H 1.0097 0.4020 0.2235 0.175 Uiso 1 1 calc GR . . . .
C2 C 0.95735(17) 0.31912(17) 0.3621(4) 0.0767(9) Uani 1 1 d . . . . .
H2A H 0.9382 0.2675 0.3372 0.092 Uiso 1 1 calc R . . . .
H2B H 1.0010 0.3161 0.4550 0.092 Uiso 1 1 calc R . . . .
C3 C 0.91565(17) 0.42710(16) 0.5444(4) 0.0710(8) Uani 1 1 d . . . . .
H3A H 0.8858 0.4725 0.5045 0.085 Uiso 1 1 calc R . . . .
H3B H 0.9728 0.4374 0.5365 0.085 Uiso 1 1 calc R . . . .
C4 C 0.9011(2) 0.41241(19) 0.7349(4) 0.0930(11) Uani 1 1 d . . . . .
H4A H 0.8448 0.4017 0.7441 0.139 Uiso 1 1 calc GR . . . .
H4B H 0.9164 0.4568 0.8044 0.139 Uiso 1 1 calc GR . . . .
H4C H 0.9329 0.3694 0.7778 0.139 Uiso 1 1 calc GR . . . .
C5 C 0.81308(15) 0.35581(14) 0.3561(3) 0.0550(7) Uani 1 1 d . . . . .
C6 C 0.75108(16) 0.40285(14) 0.4109(3) 0.0564(7) Uani 1 1 d . . . . .
H6 H 0.7639 0.4414 0.4930 0.068 Uiso 1 1 calc R . . . .
C7 C 0.67235(16) 0.39335(14) 0.3465(3) 0.0548(7) Uani 1 1 d . . . . .
H7 H 0.6331 0.4255 0.3871 0.066 Uiso 1 1 calc R . . . .
C8 C 0.64860(15) 0.33725(14) 0.2224(3) 0.0515(6) Uani 1 1 d . . . . .
C9 C 0.71031(17) 0.29158(15) 0.1649(4) 0.0645(8) Uani 1 1 d . . . . .
H9 H 0.6973 0.2541 0.0802 0.077 Uiso 1 1 calc R . . . .
C10 C 0.78986(18) 0.29999(16) 0.2290(4) 0.0692(8) Uani 1 1 d . . . . .
H10 H 0.8290 0.2680 0.1873 0.083 Uiso 1 1 calc R . . . .
C11 C 0.56549(16) 0.32549(14) 0.1529(3) 0.0553(7) Uani 1 1 d . . . . .
H11 H 0.5564 0.2845 0.0756 0.066 Uiso 1 1 calc R . . . .
C12 C 0.50024(15) 0.36647(14) 0.1865(3) 0.0531(7) Uani 1 1 d . . . . .
H12 H 0.5068 0.4095 0.2585 0.064 Uiso 1 1 calc R . . . .
C13 C 0.41904(14) 0.34561(14) 0.1134(3) 0.0495(6) Uani 1 1 d . . . . .
C14 C 0.39694(15) 0.26976(13) 0.1004(3) 0.0509(6) Uani 1 1 d . . . . .
H14 H 0.4345 0.2333 0.1430 0.061 Uiso 1 1 calc R . . . .
C15 C 0.32193(15) 0.24411(14) 0.0275(3) 0.0486(6) Uani 1 1 d . . . . .
C16 C 0.30862(16) 0.16380(15) 0.0181(3) 0.0561(7) Uani 1 1 d . . . . .
C17 C 0.37110(19) 0.11388(16) 0.0866(4) 0.0615(7) Uani 1 1 d . . . . .
C18 C 0.2389(2) 0.12571(16) -0.0555(4) 0.0691(8) Uani 1 1 d . . . . .
C19 C 0.26396(15) 0.30286(14) -0.0293(3) 0.0503(6) Uani 1 1 d . . . . .
C20 C 0.18540(17) 0.28774(17) -0.1030(4) 0.0677(8) Uani 1 1 d . . . . .
H20 H 0.1688 0.2370 -0.1152 0.081 Uiso 1 1 calc R . . . .
C21 C 0.13238(19) 0.3439(2) -0.1574(4) 0.0805(9) Uani 1 1 d . . . . .
H21 H 0.0809 0.3314 -0.2068 0.097 Uiso 1 1 calc R . . . .
C22 C 0.15557(18) 0.41939(19) -0.1388(4) 0.0746(9) Uani 1 1 d . . . . .
H22 H 0.1193 0.4580 -0.1747 0.090 Uiso 1 1 calc R . . . .
C23 C 0.23133(17) 0.43793(16) -0.0680(4) 0.0659(8) Uani 1 1 d . . . . .
H23 H 0.2461 0.4892 -0.0569 0.079 Uiso 1 1 calc R . . . .
C24 C 0.28741(15) 0.38090(14) -0.0117(3) 0.0502(6) Uani 1 1 d . . . . .
C25 C 0.38956(15) 0.48224(13) 0.0573(4) 0.0601(7) Uani 1 1 d . . . . .
H25A H 0.3667 0.5060 -0.0510 0.072 Uiso 1 1 calc R . . . .
H25B H 0.4481 0.4847 0.0571 0.072 Uiso 1 1 calc R . . . .
C26 C 0.36390(19) 0.52769(16) 0.2130(4) 0.0788(9) Uani 1 1 d . . . . .
H26A H 0.3064 0.5234 0.2184 0.118 Uiso 1 1 calc GR . . . .
H26B H 0.3781 0.5805 0.1993 0.118 Uiso 1 1 calc GR . . . .
H26C H 0.3909 0.5081 0.3204 0.118 Uiso 1 1 calc GR . . . .
N1 N 0.89166(13) 0.36367(13) 0.4262(3) 0.0690(7) Uani 1 1 d . . . . .
N2 N 0.36467(12) 0.40092(11) 0.0574(3) 0.0506(5) Uani 1 1 d . . . . .
N3 N 0.42228(17) 0.07447(15) 0.1425(4) 0.0837(8) Uani 1 1 d . . . . .
N4 N 0.18428(19) 0.09114(16) -0.1143(4) 0.1006(10) Uani 1 1 d . . . . .

loop_
_atom_site_aniso_label
_atom_site_aniso_U_11
_atom_site_aniso_U_22
_atom_site_aniso_U_33
_atom_site_aniso_U_23
_atom_site_aniso_U_13
_atom_site_aniso_U_12
C1 0.084(3) 0.172(4) 0.096(3) -0.013(3) 0.021(2) -0.006(3)
C2 0.0551(19) 0.079(2) 0.093(2) -0.0117(18) -0.0113(17) 0.0118(15)
C3 0.0583(18) 0.0653(18) 0.087(2) -0.0040(16) -0.0091(15) -0.0058(14)
C4 0.109(3) 0.084(2) 0.082(2) -0.0017(18) -0.0209(19) 0.0077(19)
C5 0.0490(16) 0.0544(15) 0.0607(16) -0.0044(13) -0.0012(13) -0.0015(13)
C6 0.0581(18) 0.0491(14) 0.0605(16) -0.0093(12) -0.0049(14) 0.0016(12)
C7 0.0540(17) 0.0501(14) 0.0592(16) -0.0065(13) -0.0020(13) 0.0068(12)
C8 0.0487(16) 0.0483(14) 0.0570(15) -0.0044(12) -0.0002(12) 0.0009(12)
C9 0.0550(18) 0.0636(17) 0.0738(18) -0.0226(15) -0.0024(14) -0.0002(14)
C10 0.0574(19) 0.0704(18) 0.079(2) -0.0255(16) 0.0030(15) 0.0067(15)
C11 0.0561(17) 0.0490(14) 0.0603(16) -0.0070(12) 0.0011(13) 0.0001(12)
C12 0.0529(16) 0.0481(14) 0.0578(16) -0.0051(12) 0.0011(13) -0.0039(12)
C13 0.0450(15) 0.0540(15) 0.0499(15) 0.0003(12) 0.0055(12) -0.0018(12)
C14 0.0498(16) 0.0496(15) 0.0532(15) -0.0002(12) 0.0034(12) 0.0008(12)
C15 0.0524(16) 0.0535(15) 0.0406(13) -0.0010(11) 0.0087(11) -0.0045(12)
C16 0.0574(17) 0.0592(16) 0.0519(15) 0.0002(13) 0.0059(13) -0.0102(14)
C17 0.070(2) 0.0550(17) 0.0607(17) -0.0024(14) 0.0106(15) -0.0100(16)
C18 0.076(2) 0.0637(18) 0.0666(19) 0.0044(15) 0.0014(16) -0.0156(16)
C19 0.0463(16) 0.0610(16) 0.0440(14) 0.0008(12) 0.0062(12) -0.0028(12)
C20 0.0541(18) 0.0746(19) 0.0734(19) 0.0010(16) -0.0008(14) -0.0069(16)
C21 0.0556(19) 0.092(2) 0.092(2) 0.0020(19) -0.0080(17) -0.0033(18)
C22 0.057(2) 0.088(2) 0.077(2) 0.0091(17) -0.0045(15) 0.0132(17)
C23 0.064(2) 0.0645(17) 0.0681(18) 0.0039(14) -0.0004(15) 0.0049(15)
C24 0.0491(16) 0.0591(15) 0.0425(14) 0.0038(12) 0.0039(12) 0.0002(13)
C25 0.0593(17) 0.0471(15) 0.0745(18) 0.0105(13) 0.0101(14) -0.0047(12)
C26 0.095(2) 0.0573(17) 0.085(2) -0.0061(16) 0.0120(18) -0.0014(16)
N1 0.0508(15) 0.0751(16) 0.0800(17) -0.0226(13) -0.0023(12) -0.0019(12)
N2 0.0489(13) 0.0498(12) 0.0536(12) 0.0041(10) 0.0058(10) -0.0028(10)
N3 0.086(2) 0.0652(16) 0.099(2) 0.0003(15) 0.0033(16) 0.0004(15)
N4 0.101(2) 0.0794(19) 0.117(2) 0.0045(17) -0.0181(18) -0.0319(17)

loop_
_atom_type_symbol
_atom_type_description
_atom_type_scat_dispersion_real
_atom_type_scat_dispersion_imag
_atom_type_scat_source
C C 0.0033 0.0016 'International Tables Vol C Tables 4.2.6.8 and 6.1.1.4'
H H 0.0000 0.0000 'International Tables Vol C Tables 4.2.6.8 and 6.1.1.4'
N N 0.0061 0.0033 'International Tables Vol C Tables 4.2.6.8 and 6.1.1.4'

loop_
_geom_angle_atom_site_label_1
_geom_angle_atom_site_label_2
_geom_angle_atom_site_label_3
_geom_angle
_geom_angle_site_symmetry_1
_geom_angle_site_symmetry_3
H1A C1 H1B 109.5 . .
H1A C1 H1C 109.5 . .
H1B C1 H1C 109.5 . .
C2 C1 H1A 109.5 . .
C2 C1 H1B 109.5 . .
C2 C1 H1C 109.5 . .
C1 C2 H2A 108.8 . .
C1 C2 H2B 108.8 . .
H2A C2 H2B 107.7 . .
N1 C2 C1 113.9(3) . .
N1 C2 H2A 108.8 . .
N1 C2 H2B 108.8 . .
H3A C3 H3B 107.7 . .
C4 C3 H3A 108.8 . .
C4 C3 H3B 108.8 . .
N1 C3 H3A 108.8 . .
N1 C3 H3B 108.8 . .
N1 C3 C4 113.8(2) . .
C3 C4 H4A 109.5 . .
C3 C4 H4B 109.5 . .
C3 C4 H4C 109.5 . .
H4A C4 H4B 109.5 . .
H4A C4 H4C 109.5 . .
H4B C4 H4C 109.5 . .
C10 C5 C6 116.3(2) . .
N1 C5 C6 121.4(2) . .
N1 C5 C10 122.3(2) . .
C5 C6 H6 119.2 . .
C7 C6 C5 121.6(2) . .
C7 C6 H6 119.2 . .
C6 C7 H7 118.8 . .
C6 C7 C8 122.5(2) . .
C8 C7 H7 118.8 . .
C7 C8 C9 116.0(2) . .
C7 C8 C11 123.7(2) . .
C9 C8 C11 120.3(2) . .
C8 C9 H9 118.9 . .
C10 C9 C8 122.3(2) . .
C10 C9 H9 118.9 . .
C5 C10 H10 119.3 . .
C9 C10 C5 121.3(3) . .
C9 C10 H10 119.3 . .
C8 C11 H11 116.1 . .
C12 C11 C8 127.9(2) . .
C12 C11 H11 116.1 . .
C11 C12 H12 119.1 . .
C11 C12 C13 121.9(2) . .
C13 C12 H12 119.1 . .
C14 C13 C12 120.0(2) . .
N2 C13 C12 120.4(2) . .
N2 C13 C14 119.6(2) . .
C13 C14 H14 117.9 . .
C13 C14 C15 124.2(2) . .
C15 C14 H14 117.9 . .
C14 C15 C16 117.9(2) . .
C14 C15 C19 116.1(2) . .
C16 C15 C19 126.1(2) . .
C17 C16 C15 118.8(2) . .
C18 C16 C15 127.2(3) . .
C18 C16 C17 113.9(2) . .
N3 C17 C16 179.0(3) . .
N4 C18 C16 176.4(3) . .
C20 C19 C15 124.0(2) . .
C20 C19 C24 117.2(2) . .
C24 C19 C15 118.8(2) . .
C19 C20 H20 118.5 . .
C21 C20 C19 122.9(3) . .
C21 C20 H20 118.5 . .
C20 C21 H21 120.3 . .
C20 C21 C22 119.4(3) . .
C22 C21 H21 120.3 . .
C21 C22 H22 119.7 . .
C23 C22 C21 120.5(3) . .
C23 C22 H22 119.7 . .
C22 C23 H23 119.5 . .
C22 C23 C24 121.1(3) . .
C24 C23 H23 119.5 . .
C23 C24 C19 118.8(2) . .
N2 C24 C19 120.9(2) . .
N2 C24 C23 120.2(2) . .
H25A C25 H25B 107.6 . .
C26 C25 H25A 108.7 . .
C26 C25 H25B 108.7 . .
N2 C25 H25A 108.7 . .
N2 C25 H25B 108.7 . .
N2 C25 C26 114.1(2) . .
C25 C26 H26A 109.5 . .
C25 C26 H26B 109.5 . .
C25 C26 H26C 109.5 . .
H26A C26 H26B 109.5 . .
H26A C26 H26C 109.5 . .
H26B C26 H26C 109.5 . .
C2 N1 C3 115.9(2) . .
C5 N1 C2 122.0(2) . .
C5 N1 C3 121.1(2) . .
C13 N2 C24 120.3(2) . .
C13 N2 C25 120.2(2) . .
C24 N2 C25 119.4(2) . .

loop_
_geom_bond_atom_site_label_1
_geom_bond_atom_site_label_2
_geom_bond_distance
_geom_bond_site_symmetry_2
C1 H1A 0.9600 .
C1 H1B 0.9600 .
C1 H1C 0.9600 .
C1 C2 1.491(5) .
C2 H2A 0.9700 .
C2 H2B 0.9700 .
C2 N1 1.452(3) .
C3 H3A 0.9700 .
C3 H3B 0.9700 .
C3 C4 1.504(4) .
C3 N1 1.460(3) .
C4 H4A 0.9600 .
C4 H4B 0.9600 .
C4 H4C 0.9600 .
C5 C6 1.403(3) .
C5 C10 1.403(3) .
C5 N1 1.373(3) .
C6 H6 0.9300 .
C6 C7 1.366(3) .
C7 H7 0.9300 .
C7 C8 1.393(3) .
C8 C9 1.394(3) .
C8 C11 1.449(4) .
C9 H9 0.9300 .
C9 C10 1.376(4) .
C10 H10 0.9300 .
C11 H11 0.9300 .
C11 C12 1.337(3) .
C12 H12 0.9300 .
C12 C13 1.460(3) .
C13 C14 1.376(3) .
C13 N2 1.365(3) .
C14 H14 0.9300 .
C14 C15 1.393(3) .
C15 C16 1.421(3) .
C15 C19 1.447(3) .
C16 C17 1.420(4) .
C16 C18 1.410(4) .
C17 N3 1.147(3) .
C18 N4 1.147(3) .
C19 C20 1.400(3) .
C19 C24 1.421(3) .
C20 H20 0.9300 .
C20 C21 1.358(4) .
C21 H21 0.9300 .
C21 C22 1.378(4) .
C22 H22 0.9300 .
C22 C23 1.364(4) .
C23 H23 0.9300 .
C23 C24 1.405(3) .
C24 N2 1.388(3) .
C25 H25A 0.9700 .
C25 H25B 0.9700 .
C25 C26 1.511(4) .
C25 N2 1.479(3) .
C26 H26A 0.9600 .
C26 H26B 0.9600 .
C26 H26C 0.9600 .

loop_
_geom_hbond_atom_site_label_D
_geom_hbond_atom_site_label_H
_geom_hbond_atom_site_label_A
_geom_hbond_distance_DH
_geom_hbond_distance_HA
_geom_hbond_distance_DA
_geom_hbond_angle_DHA
_geom_hbond_site_symmetry_A
C3 H3A N4 0.97 2.55 3.372(4) 142.9 2_655

loop_
_geom_torsion_atom_site_label_1
_geom_torsion_atom_site_label_2
_geom_torsion_atom_site_label_3
_geom_torsion_atom_site_label_4
_geom_torsion
_geom_torsion_site_symmetry_1
_geom_torsion_site_symmetry_2
_geom_torsion_site_symmetry_3
_geom_torsion_site_symmetry_4
C1 C2 N1 C3 -86.3(3) . . . .
C1 C2 N1 C5 82.4(3) . . . .
C4 C3 N1 C2 -106.5(3) . . . .
C4 C3 N1 C5 84.6(3) . . . .
C5 C6 C7 C8 -0.5(4) . . . .
C6 C5 C10 C9 -1.1(4) . . . .
C6 C5 N1 C2 -175.6(3) . . . .
C6 C5 N1 C3 -7.5(4) . . . .
C6 C7 C8 C9 -0.9(4) . . . .
C6 C7 C8 C11 179.5(2) . . . .
C7 C8 C9 C10 1.3(4) . . . .
C7 C8 C11 C12 3.5(4) . . . .
C8 C9 C10 C5 -0.3(4) . . . .
C8 C11 C12 C13 -176.9(2) . . . .
C9 C8 C11 C12 -176.1(3) . . . .
C10 C5 C6 C7 1.5(4) . . . .
C10 C5 N1 C2 5.5(4) . . . .
C10 C5 N1 C3 173.6(3) . . . .
C11 C8 C9 C10 -179.1(3) . . . .
C11 C12 C13 C14 38.2(4) . . . .
C11 C12 C13 N2 -141.8(3) . . . .
C12 C13 C14 C15 -177.9(2) . . . .
C12 C13 N2 C24 -179.8(2) . . . .
C12 C13 N2 C25 4.8(3) . . . .
C13 C14 C15 C16 178.1(2) . . . .
C13 C14 C15 C19 -2.9(3) . . . .
C14 C13 N2 C24 0.2(3) . . . .
C14 C13 N2 C25 -175.2(2) . . . .
C14 C15 C16 C17 1.4(3) . . . .
C14 C15 C16 C18 -177.6(2) . . . .
C14 C15 C19 C20 -179.0(2) . . . .
C14 C15 C19 C24 1.6(3) . . . .
C15 C19 C20 C21 -179.2(3) . . . .
C15 C19 C24 C23 179.5(2) . . . .
C15 C19 C24 N2 0.5(3) . . . .
C16 C15 C19 C20 -0.2(4) . . . .
C16 C15 C19 C24 -179.6(2) . . . .
C19 C15 C16 C17 -177.4(2) . . . .
C19 C15 C16 C18 3.5(4) . . . .
C19 C20 C21 C22 -0.6(5) . . . .
C19 C24 N2 C13 -1.4(3) . . . .
C19 C24 N2 C25 174.0(2) . . . .
C20 C19 C24 C23 0.1(3) . . . .
C20 C19 C24 N2 -178.9(2) . . . .
C20 C21 C22 C23 0.7(5) . . . .
C21 C22 C23 C24 -0.3(4) . . . .
C22 C23 C24 C19 -0.1(4) . . . .
C22 C23 C24 N2 179.0(2) . . . .
C23 C24 N2 C13 179.5(2) . . . .
C23 C24 N2 C25 -5.1(3) . . . .
C24 C19 C20 C21 0.3(4) . . . .
C26 C25 N2 C13 -100.5(3) . . . .
C26 C25 N2 C24 84.1(3) . . . .
N1 C5 C6 C7 -177.5(2) . . . .
N1 C5 C10 C9 177.9(3) . . . .
N2 C13 C14 C15 2.1(4) . . . .
